data_7233831
loop_
_publ_author_name
'Junjie He'
'Jingxian He'
'Tingting Wang'
'Heping Zeng'

_publ_section_title
;
 Ion-induced cycle opening of a diarylethene and its application on visual
 detection of Cu2+ and Hg2+ and keypad lock
;
_journal_name_full 'Journal of Materials Chemistry C'
_journal_page_first 7531
_journal_page_last 7540
_journal_paper_doi 10.1039/C4TC01215A
_journal_volume 2
_journal_year 2014
_chemical_formula_sum 'C52 H68 N2 O12 S2'
_chemical_formula_weight 977.20
_space_group_IT_number 2
_space_group_name_Hall '-P 1'
_space_group_name_H-M_alt 'P -1'
_symmetry_cell_setting triclinic
_symmetry_space_group_name_H-M 'P -1'
_atom_sites_solution_hydrogens geom
_atom_sites_solution_primary direct
_atom_sites_solution_secondary difmap
_cell_angle_alpha 99.206(2)
_cell_angle_beta 99.022(2)
_cell_angle_gamma 96.9600(10)
_cell_formula_units_Z 2
_cell_length_a 8.8993(6)
_cell_length_b 12.6608(11)
_cell_length_c 24.2498(19)
_cell_measurement_reflns_used 2588
_cell_measurement_temperature 298(2)
_cell_measurement_theta_max 26.393
_cell_measurement_theta_min 2.651
_cell_volume 2633.6(4)
_computing_cell_refinement 'Bruker SMART'
_computing_data_collection 'Bruker SMART'
_computing_data_reduction 'Bruker SHELXTL'
_computing_molecular_graphics 'Bruker SHELXTL'
_computing_publication_material 'Bruker SHELXTL'
_computing_structure_refinement 'SHELXL-97 (Sheldrick, 1997)'
_computing_structure_solution 'SHELXS-97 (Sheldrick, 1990)'
_diffrn_ambient_temperature 298(2)
_diffrn_measured_fraction_theta_full 0.981
_diffrn_measured_fraction_theta_max 0.981
_diffrn_measurement_device_type 'CCD area detector'
_diffrn_measurement_method 'phi and omega scans'
_diffrn_radiation_monochromator graphite
_diffrn_radiation_source 'fine-focus sealed tube'
_diffrn_radiation_type MoK\a
_diffrn_radiation_wavelength 0.71073
_diffrn_reflns_av_R_equivalents 0.0543
_diffrn_reflns_av_sigmaI/netI 0.0835
_diffrn_reflns_limit_h_max 9
_diffrn_reflns_limit_h_min -10
_diffrn_reflns_limit_k_max 14
_diffrn_reflns_limit_k_min -15
_diffrn_reflns_limit_l_max 24
_diffrn_reflns_limit_l_min -28
_diffrn_reflns_number 13431
_diffrn_reflns_theta_full 25.02
_diffrn_reflns_theta_max 25.02
_diffrn_reflns_theta_min 2.65
_exptl_absorpt_coefficient_mu 0.162
_exptl_absorpt_correction_T_max 0.9856
_exptl_absorpt_correction_T_min 0.9576
_exptl_absorpt_correction_type multi-scan
_exptl_absorpt_process_details sadabs
_exptl_crystal_density_diffrn 1.232
_exptl_crystal_density_method 'not measured'
_exptl_crystal_F_000 1044
_exptl_crystal_size_max 0.27
_exptl_crystal_size_mid 0.16
_exptl_crystal_size_min 0.09
_refine_diff_density_max 0.477
_refine_diff_density_min -0.354
_refine_diff_density_rms 0.059
_refine_ls_extinction_method none
_refine_ls_goodness_of_fit_ref 1.055
_refine_ls_hydrogen_treatment mixed
_refine_ls_matrix_type full
_refine_ls_number_parameters 617
_refine_ls_number_reflns 9133
_refine_ls_number_restraints 0
_refine_ls_restrained_S_all 1.055
_refine_ls_R_factor_all 0.1622
_refine_ls_R_factor_gt 0.0871
_refine_ls_shift/su_max 0.001
_refine_ls_shift/su_mean 0.000
_refine_ls_structure_factor_coef Fsqd
_refine_ls_weighting_details 'calc w=1/[\s^2^(Fo^2^)+(0.1157P)^2^+0.0000P] where P=(Fo^2^+2Fc^2^)/3'
_refine_ls_weighting_scheme calc
_refine_ls_wR_factor_gt 0.2233
_refine_ls_wR_factor_ref 0.2596
_reflns_number_gt 3945
_reflns_number_total 9133
_reflns_threshold_expression >2sigma(I)
_cod_data_source_file J-Mater-Chem-C-2014-2-7531.cif
_cod_data_source_block 140326b
_cod_depositor_comments
;
The following automatic conversions were performed:

data item '_symmetry_cell_setting' value 'Triclinic' was changed to
'triclinic' in accordance with the built-in table derived from the
CIF Core dictionary named 'cif_core.dic' version 2.4.5 last updated
on 2014-11-21.

Automatic conversion script
Id: cif_fix_values 6909 2019-04-08 15:41:33Z antanas 
;
_cod_original_sg_symbol_H-M P-1
_cod_database_code 7233831

loop_
_symmetry_equiv_pos_as_xyz
'x, y, z'
'-x, -y, -z'

loop_
_atom_site_label
_atom_site_type_symbol
_atom_site_fract_x
_atom_site_fract_y
_atom_site_fract_z
_atom_site_U_iso_or_equiv
_atom_site_adp_type
_atom_site_occupancy
_atom_site_symmetry_multiplicity
_atom_site_calc_flag
_atom_site_refinement_flags
_atom_site_disorder_assembly
_atom_site_disorder_group
N1 N 0.7750(4) 0.5738(3) 0.40065(15) 0.0625(10) Uani 1 1 d . . .
N2 N 1.1286(5) 0.9164(4) 0.89178(17) 0.0841(12) Uani 1 1 d . . .
O1 O 0.5599(4) 0.6099(3) 0.43440(14) 0.0883(11) Uani 1 1 d . . .
O2 O 1.3144(5) 0.8147(4) 0.87562(17) 0.1147(15) Uani 1 1 d . . .
O3 O 1.0464(4) 0.5889(3) 0.33228(17) 0.1027(12) Uani 1 1 d . . .
O4 O 1.0354(10) 0.6836(6) 0.2320(3) 0.181(3) Uani 1 1 d . . .
O5 O 0.7560(12) 0.6360(7) 0.1355(3) 0.218(3) Uani 1 1 d . . .
O6 O 0.4827(13) 0.4855(9) 0.1804(4) 0.231(4) Uani 1 1 d . . .
O7 O 0.4863(5) 0.4042(4) 0.2831(2) 0.1379(18) Uani 1 1 d . . .
O8 O 1.2010(5) 1.1201(4) 0.98807(17) 0.1105(13) Uani 1 1 d . . .
O9 O 1.1430(7) 1.3155(5) 1.0632(3) 0.1426(18) Uani 1 1 d . . .
O10 O 0.8528(7) 1.3580(4) 1.0023(3) 0.1395(17) Uani 1 1 d . . .
O11 O 0.6025(8) 1.1763(5) 0.9187(3) 0.148(2) Uani 1 1 d . . .
O12 O 0.7732(5) 1.0330(4) 0.86063(18) 0.1100(13) Uani 1 1 d . . .
S1 S 1.35875(14) 0.85848(10) 0.46546(5) 0.0712(4) Uani 1 1 d . . .
S2 S 1.52523(19) 1.12322(13) 0.69657(7) 0.1046(6) Uani 1 1 d . . .
C1 C 0.9296(5) 0.5418(4) 0.4090(2) 0.0677(13) Uani 1 1 d . . .
H1A H 0.9234 0.4691 0.3878 0.081 Uiso 1 1 calc R . .
H1B H 0.9605 0.5393 0.4489 0.081 Uiso 1 1 calc R . .
C2 C 1.0541(6) 0.6154(4) 0.3911(2) 0.0822(15) Uani 1 1 d . . .
H2A H 1.0398 0.6903 0.4014 0.099 Uiso 1 1 calc R . .
H2B H 1.1545 0.6069 0.4106 0.099 Uiso 1 1 calc R . .
C3 C 1.1779(8) 0.6434(6) 0.3153(3) 0.124(2) Uani 1 1 d . . .
H3A H 1.2699 0.6153 0.3299 0.149 Uiso 1 1 calc R . .
H3B H 1.1914 0.7203 0.3305 0.149 Uiso 1 1 calc R . .
C4 C 1.1531(11) 0.6251(8) 0.2520(4) 0.153(3) Uani 1 1 d . . .
H4A H 1.2477 0.6496 0.2396 0.183 Uiso 1 1 calc R . .
H4B H 1.1231 0.5486 0.2366 0.183 Uiso 1 1 calc R . .
C5 C 1.0192(15) 0.7022(9) 0.1744(5) 0.190(5) Uani 1 1 d . . .
H5A H 1.0360 0.6379 0.1498 0.228 Uiso 1 1 calc R . .
H5B H 1.0972 0.7613 0.1723 0.228 Uiso 1 1 calc R . .
C6 C 0.8658(18) 0.7286(11) 0.1539(5) 0.207(5) Uani 1 1 d . . .
H6A H 0.8341 0.7755 0.1843 0.249 Uiso 1 1 calc R . .
H6B H 0.8715 0.7677 0.1229 0.249 Uiso 1 1 calc R . .
C7 C 0.6617(16) 0.6125(11) 0.1740(5) 0.213(5) Uani 1 1 d . . .
H7A H 0.5912 0.6647 0.1782 0.256 Uiso 1 1 calc R . .
H7B H 0.7225 0.6125 0.2109 0.256 Uiso 1 1 calc R . .
C8 C 0.5734(17) 0.4981(12) 0.1473(6) 0.218(5) Uani 1 1 d . . .
H8A H 0.5194 0.4959 0.1091 0.262 Uiso 1 1 calc R . .
H8B H 0.6418 0.4440 0.1467 0.262 Uiso 1 1 calc R . .
C9 C 0.4537(13) 0.3690(10) 0.1819(4) 0.185(4) Uani 1 1 d . . .
H9A H 0.3443 0.3461 0.1790 0.222 Uiso 1 1 calc R . .
H9B H 0.4873 0.3282 0.1499 0.222 Uiso 1 1 calc R . .
C10 C 0.5375(10) 0.3479(6) 0.2351(3) 0.138(3) Uani 1 1 d . . .
H10A H 0.5216 0.2708 0.2353 0.165 Uiso 1 1 calc R . .
H10B H 0.6468 0.3709 0.2378 0.165 Uiso 1 1 calc R . .
C11 C 0.6004(7) 0.4271(5) 0.3317(2) 0.1013(18) Uani 1 1 d . . .
H11A H 0.6749 0.3778 0.3276 0.122 Uiso 1 1 calc R . .
H11B H 0.5541 0.4153 0.3643 0.122 Uiso 1 1 calc R . .
C12 C 0.6837(6) 0.5446(4) 0.3425(2) 0.0782(14) Uani 1 1 d . . .
H12A H 0.7512 0.5520 0.3151 0.094 Uiso 1 1 calc R . .
H12B H 0.6087 0.5934 0.3376 0.094 Uiso 1 1 calc R . .
C13 C 1.1764(8) 0.9307(5) 0.9539(2) 0.1011(19) Uani 1 1 d . . .
H13A H 1.2244 0.8691 0.9627 0.121 Uiso 1 1 calc R . .
H13B H 1.0856 0.9313 0.9714 0.121 Uiso 1 1 calc R . .
C14 C 1.2865(8) 1.0325(7) 0.9794(3) 0.118(2) Uani 1 1 d . . .
H14A H 1.3453 1.0245 1.0153 0.142 Uiso 1 1 calc R . .
H14B H 1.3578 1.0468 0.9541 0.142 Uiso 1 1 calc R . .
C15 C 1.2992(10) 1.2189(8) 1.0107(4) 0.148(3) Uani 1 1 d . . .
H15A H 1.3710 1.2328 0.9855 0.177 Uiso 1 1 calc R . .
H15B H 1.3580 1.2146 1.0473 0.177 Uiso 1 1 calc R . .
C16 C 1.2080(13) 1.3070(8) 1.0172(4) 0.157(3) Uani 1 1 d . . .
H16A H 1.2738 1.3746 1.0185 0.189 Uiso 1 1 calc R . .
H16B H 1.1278 1.2966 0.9840 0.189 Uiso 1 1 calc R . .
C17 C 1.0768(13) 1.4119(8) 1.0739(4) 0.169(3) Uani 1 1 d . . .
H17A H 1.1127 1.4615 1.0505 0.203 Uiso 1 1 calc R . .
H17B H 1.1121 1.4462 1.1133 0.203 Uiso 1 1 calc R . .
C18 C 0.9086(12) 1.3927(7) 1.0624(4) 0.148(3) Uani 1 1 d . . .
H18A H 0.8716 1.3376 1.0826 0.178 Uiso 1 1 calc R . .
H18B H 0.8697 1.4587 1.0756 0.178 Uiso 1 1 calc R . .
C19 C 0.6985(11) 1.3326(7) 0.9898(4) 0.149(3) Uani 1 1 d . . .
H19A H 0.6525 1.3983 0.9951 0.179 Uiso 1 1 calc R . .
H19B H 0.6639 1.2876 1.0155 0.179 Uiso 1 1 calc R . .
C20 C 0.6480(12) 1.2756(10) 0.9317(4) 0.183(4) Uani 1 1 d . . .
H20A H 0.5654 1.3105 0.9151 0.219 Uiso 1 1 calc R . .
H20B H 0.7328 1.2901 0.9119 0.219 Uiso 1 1 calc R . .
C21 C 0.5542(9) 1.1186(7) 0.8630(4) 0.136(3) Uani 1 1 d . . .
H21A H 0.5940 1.1600 0.8367 0.163 Uiso 1 1 calc R . .
H21B H 0.4427 1.1078 0.8537 0.163 Uiso 1 1 calc R . .
C22 C 0.6102(8) 1.0106(6) 0.8569(3) 0.119(2) Uani 1 1 d . . .
H22A H 0.5855 0.9731 0.8870 0.143 Uiso 1 1 calc R . .
H22B H 0.5626 0.9659 0.8206 0.143 Uiso 1 1 calc R . .
C23 C 0.8520(8) 0.9462(5) 0.8715(3) 0.1031(19) Uani 1 1 d . . .
H23A H 0.8123 0.8822 0.8427 0.124 Uiso 1 1 calc R . .
H23B H 0.8412 0.9291 0.9084 0.124 Uiso 1 1 calc R . .
C24 C 1.0168(7) 0.9844(5) 0.8700(2) 0.0900(16) Uani 1 1 d . . .
H24A H 1.0261 0.9885 0.8310 0.108 Uiso 1 1 calc R . .
H24B H 1.0450 1.0571 0.8920 0.108 Uiso 1 1 calc R . .
C25 C 0.7001(5) 0.6063(4) 0.44355(19) 0.0631(12) Uani 1 1 d . . .
C26 C 0.7860(5) 0.6376(3) 0.50346(19) 0.0574(11) Uani 1 1 d . . .
C27 C 0.9202(5) 0.7118(3) 0.51945(18) 0.0579(11) Uani 1 1 d . . .
H27 H 0.9664 0.7381 0.4915 0.069 Uiso 1 1 calc R . .
C28 C 0.9892(4) 0.7487(3) 0.57778(18) 0.0539(11) Uani 1 1 d . . .
C29 C 0.9166(5) 0.7092(3) 0.62049(18) 0.0534(11) Uani 1 1 d . . .
C30 C 0.7811(5) 0.6341(3) 0.6032(2) 0.0593(11) Uani 1 1 d . . .
H30 H 0.7333 0.6072 0.6306 0.071 Uiso 1 1 calc R . .
C31 C 0.7174(5) 0.5995(3) 0.5468(2) 0.0621(12) Uani 1 1 d . . .
H31 H 0.6272 0.5499 0.5370 0.074 Uiso 1 1 calc R . .
C32 C 1.1998(7) 0.8533(5) 0.8576(2) 0.0838(15) Uani 1 1 d . . .
C33 C 1.1248(5) 0.8223(4) 0.7956(2) 0.0707(13) Uani 1 1 d . . .
C34 C 1.1885(5) 0.8609(4) 0.75285(19) 0.0653(12) Uani 1 1 d . . .
H34 H 1.2768 0.9123 0.7625 0.078 Uiso 1 1 calc R . .
C35 C 1.1229(5) 0.8242(3) 0.69505(18) 0.0578(11) Uani 1 1 d . . .
C36 C 0.9883(5) 0.7474(3) 0.68033(19) 0.0583(11) Uani 1 1 d . . .
C37 C 0.9237(6) 0.7080(4) 0.7246(2) 0.0730(13) Uani 1 1 d . . .
H37 H 0.8347 0.6573 0.7155 0.088 Uiso 1 1 calc R . .
C38 C 0.9902(6) 0.7435(4) 0.7801(2) 0.0800(15) Uani 1 1 d . . .
H38 H 0.9469 0.7158 0.8083 0.096 Uiso 1 1 calc R . .
C39 C 1.1298(4) 0.8279(3) 0.59400(18) 0.0524(10) Uani 1 1 d . . .
C40 C 1.1925(5) 0.8663(3) 0.64987(18) 0.0545(11) Uani 1 1 d . . .
C41 C 1.3450(6) 0.6951(4) 0.5320(2) 0.0937(17) Uani 1 1 d . . .
H41A H 1.4343 0.7092 0.5615 0.141 Uiso 1 1 calc R . .
H41B H 1.3684 0.6549 0.4981 0.141 Uiso 1 1 calc R . .
H41C H 1.2621 0.6539 0.5439 0.141 Uiso 1 1 calc R . .
C42 C 1.2980(5) 0.8011(4) 0.51999(19) 0.0598(12) Uani 1 1 d . . .
C43 C 1.2065(4) 0.8620(3) 0.54717(17) 0.0526(10) Uani 1 1 d . . .
C44 C 1.1879(5) 0.9581(4) 0.52441(19) 0.0636(12) Uani 1 1 d . . .
H44 H 1.1305 1.0091 0.5389 0.076 Uiso 1 1 calc R . .
C45 C 1.2618(5) 0.9691(4) 0.47943(19) 0.0651(12) Uani 1 1 d . . .
C46 C 1.2668(7) 1.0562(5) 0.4447(2) 0.0967(17) Uani 1 1 d . . .
H46A H 1.1758 1.0432 0.4160 0.145 Uiso 1 1 calc R . .
H46B H 1.3560 1.0564 0.4270 0.145 Uiso 1 1 calc R . .
H46C H 1.2718 1.1250 0.4688 0.145 Uiso 1 1 calc R . .
C47 C 1.2041(8) 1.1166(5) 0.6668(3) 0.127(2) Uani 1 1 d . . .
H47A H 1.1297 1.0784 0.6346 0.191 Uiso 1 1 calc R . .
H47B H 1.2389 1.1877 0.6604 0.191 Uiso 1 1 calc R . .
H47C H 1.1579 1.1225 0.7001 0.191 Uiso 1 1 calc R . .
C48 C 1.3385(6) 1.0561(4) 0.6750(2) 0.0762(14) Uani 1 1 d . . .
C49 C 1.3370(5) 0.9475(4) 0.66756(18) 0.0611(12) Uani 1 1 d . . .
C50 C 1.4877(5) 0.9204(4) 0.6795(2) 0.0722(13) Uani 1 1 d . . .
H50 H 1.5071 0.8493 0.6765 0.087 Uiso 1 1 calc R . .
C51 C 1.6007(6) 1.0071(5) 0.6957(2) 0.0834(16) Uani 1 1 d . . .
C52 C 1.7738(6) 1.0085(6) 0.7120(3) 0.124(2) Uani 1 1 d . . .
H52A H 1.8052 1.0327 0.7522 0.186 Uiso 1 1 calc R . .
H52B H 1.8272 1.0569 0.6924 0.186 Uiso 1 1 calc R . .
H52C H 1.7978 0.9369 0.7016 0.186 Uiso 1 1 calc R . .

loop_
_atom_site_aniso_label
_atom_site_aniso_U_11
_atom_site_aniso_U_22
_atom_site_aniso_U_33
_atom_site_aniso_U_23
_atom_site_aniso_U_13
_atom_site_aniso_U_12
N1 0.050(2) 0.074(3) 0.059(2) 0.0000(19) 0.0102(19) 0.0054(19)
N2 0.101(3) 0.095(3) 0.055(3) 0.005(2) 0.013(2) 0.023(3)
O1 0.048(2) 0.134(3) 0.075(2) -0.006(2) 0.0094(16) 0.018(2)
O2 0.090(3) 0.177(4) 0.080(3) 0.011(3) 0.016(2) 0.049(3)
O3 0.098(3) 0.115(3) 0.085(3) 0.000(2) 0.036(2) -0.022(2)
O4 0.221(8) 0.199(7) 0.115(5) 0.030(4) 0.048(5) -0.025(5)
O5 0.264(9) 0.192(7) 0.176(7) 0.044(6) 0.019(6) -0.044(7)
O6 0.270(10) 0.225(9) 0.198(9) 0.028(7) 0.078(7) 0.004(8)
O7 0.113(3) 0.169(4) 0.096(3) -0.043(3) -0.014(3) 0.012(3)
O8 0.112(3) 0.116(3) 0.084(3) -0.010(2) 0.005(2) -0.005(3)
O9 0.151(5) 0.116(4) 0.151(5) 0.012(4) 0.017(4) 0.011(4)
O10 0.121(4) 0.125(4) 0.155(5) 0.009(3) 0.018(4) -0.018(3)
O11 0.212(6) 0.111(4) 0.131(5) 0.010(4) 0.065(4) 0.031(4)
O12 0.106(3) 0.116(3) 0.107(3) 0.013(3) 0.020(3) 0.018(3)
S1 0.0637(8) 0.0792(9) 0.0729(8) 0.0089(6) 0.0274(6) 0.0059(6)
S2 0.0942(11) 0.0976(12) 0.1010(12) 0.0020(9) 0.0101(9) -0.0371(9)
C1 0.062(3) 0.071(3) 0.068(3) 0.003(2) 0.020(2) 0.007(3)
C2 0.069(3) 0.090(4) 0.081(4) -0.002(3) 0.020(3) 0.001(3)
C3 0.122(5) 0.139(6) 0.105(5) 0.008(4) 0.050(4) -0.027(5)
C4 0.158(8) 0.167(8) 0.121(8) 0.000(6) 0.062(6) -0.037(7)
C5 0.226(12) 0.188(10) 0.138(9) 0.016(7) 0.062(9) -0.062(10)
C6 0.253(14) 0.186(11) 0.162(11) 0.033(8) 0.028(10) -0.042(13)
C7 0.248(14) 0.213(13) 0.168(11) 0.031(10) 0.047(10) -0.012(11)
C8 0.238(14) 0.228(14) 0.177(12) 0.011(11) 0.071(10) -0.016(12)
C9 0.199(10) 0.185(10) 0.141(9) -0.010(8) 0.016(7) -0.021(9)
C10 0.163(7) 0.137(6) 0.093(5) -0.019(5) 0.004(5) 0.017(5)
C11 0.096(4) 0.116(5) 0.074(4) -0.009(3) 0.002(3) -0.004(4)
C12 0.067(3) 0.094(4) 0.069(3) 0.009(3) 0.012(3) 0.005(3)
C13 0.123(5) 0.117(5) 0.061(4) 0.006(3) 0.013(3) 0.028(4)
C14 0.103(5) 0.165(7) 0.071(4) -0.011(4) 0.007(4) 0.020(5)
C15 0.131(6) 0.159(8) 0.131(7) -0.016(6) 0.036(5) -0.025(7)
C16 0.188(10) 0.131(7) 0.129(8) -0.003(6) 0.019(7) -0.019(7)
C17 0.175(10) 0.124(7) 0.179(9) 0.002(6) -0.010(7) -0.002(7)
C18 0.159(8) 0.113(6) 0.154(8) -0.008(5) 0.018(7) 0.005(6)
C19 0.146(8) 0.132(7) 0.157(9) 0.018(6) 0.022(6) -0.006(6)
C20 0.192(10) 0.180(10) 0.148(9) 0.034(8) 0.005(7) -0.053(8)
C21 0.133(6) 0.164(8) 0.112(6) 0.020(6) 0.022(5) 0.034(6)
C22 0.112(6) 0.143(7) 0.098(5) 0.009(4) 0.025(4) 0.012(5)
C23 0.109(5) 0.114(5) 0.085(4) 0.007(4) 0.027(4) 0.016(4)
C24 0.103(4) 0.097(4) 0.063(3) 0.001(3) 0.010(3) 0.013(4)
C25 0.053(3) 0.067(3) 0.064(3) -0.003(2) 0.010(2) 0.007(2)
C26 0.044(2) 0.057(3) 0.067(3) -0.002(2) 0.011(2) 0.005(2)
C27 0.051(3) 0.063(3) 0.057(3) 0.000(2) 0.015(2) 0.006(2)
C28 0.045(2) 0.052(3) 0.064(3) 0.001(2) 0.018(2) 0.007(2)
C29 0.050(2) 0.049(2) 0.060(3) -0.001(2) 0.019(2) 0.008(2)
C30 0.049(3) 0.061(3) 0.067(3) 0.005(2) 0.017(2) 0.002(2)
C31 0.046(2) 0.059(3) 0.076(3) -0.002(2) 0.017(2) 0.000(2)
C32 0.085(4) 0.101(4) 0.064(4) 0.010(3) 0.022(3) 0.007(3)
C33 0.068(3) 0.083(3) 0.061(3) 0.008(3) 0.019(2) 0.007(3)
C34 0.060(3) 0.074(3) 0.060(3) 0.006(2) 0.017(2) 0.003(2)
C35 0.054(3) 0.066(3) 0.053(3) 0.002(2) 0.018(2) 0.007(2)
C36 0.056(3) 0.057(3) 0.061(3) 0.000(2) 0.022(2) 0.006(2)
C37 0.070(3) 0.080(3) 0.066(3) 0.007(3) 0.025(3) -0.007(3)
C38 0.087(4) 0.090(4) 0.059(3) 0.010(3) 0.021(3) -0.007(3)
C39 0.046(2) 0.058(3) 0.052(3) 0.003(2) 0.014(2) 0.007(2)
C40 0.046(2) 0.057(3) 0.058(3) 0.001(2) 0.016(2) 0.004(2)
C41 0.099(4) 0.097(4) 0.106(4) 0.031(3) 0.050(3) 0.039(3)
C42 0.051(3) 0.064(3) 0.066(3) 0.006(2) 0.025(2) 0.007(2)
C43 0.044(2) 0.060(3) 0.049(2) 0.005(2) 0.0085(19) -0.002(2)
C44 0.058(3) 0.069(3) 0.065(3) 0.008(2) 0.015(2) 0.015(2)
C45 0.054(3) 0.081(3) 0.059(3) 0.016(2) 0.008(2) 0.004(2)
C46 0.106(4) 0.102(4) 0.093(4) 0.034(3) 0.028(3) 0.025(4)
C47 0.118(5) 0.085(4) 0.159(7) -0.009(4) 0.003(5) 0.008(4)
C48 0.072(3) 0.072(4) 0.076(3) 0.004(3) 0.012(3) -0.005(3)
C49 0.059(3) 0.068(3) 0.052(3) 0.002(2) 0.016(2) -0.003(2)
C50 0.060(3) 0.083(3) 0.066(3) 0.001(3) 0.012(2) -0.002(3)
C51 0.057(3) 0.118(5) 0.062(3) -0.005(3) 0.014(2) -0.014(3)
C52 0.070(4) 0.169(6) 0.114(5) 0.000(5) 0.007(3) -0.011(4)

loop_
_atom_type_symbol
_atom_type_description
_atom_type_scat_dispersion_real
_atom_type_scat_dispersion_imag
_atom_type_scat_source
C C 0.0033 0.0016 'International Tables Vol C Tables 4.2.6.8 and 6.1.1.4'
H H 0.0000 0.0000 'International Tables Vol C Tables 4.2.6.8 and 6.1.1.4'
O O 0.0106 0.0060 'International Tables Vol C Tables 4.2.6.8 and 6.1.1.4'
N N 0.0061 0.0033 'International Tables Vol C Tables 4.2.6.8 and 6.1.1.4'
S S 0.1246 0.1234 'International Tables Vol C Tables 4.2.6.8 and 6.1.1.4'

loop_
_geom_angle_atom_site_label_1
_geom_angle_atom_site_label_2
_geom_angle_atom_site_label_3
_geom_angle
_geom_angle_site_symmetry_1
_geom_angle_site_symmetry_3
C25 N1 C1 124.2(4) . .
C25 N1 C12 117.5(4) . .
C1 N1 C12 116.7(4) . .
C32 N2 C13 119.4(5) . .
C32 N2 C24 122.6(5) . .
C13 N2 C24 117.5(4) . .
C2 O3 C3 111.1(4) . .
C4 O4 C5 118.8(9) . .
C7 O5 C6 115.5(11) . .
C8 O6 C9 107.5(12) . .
C11 O7 C10 112.2(5) . .
C15 O8 C14 111.3(6) . .
C16 O9 C17 113.6(8) . .
C19 O10 C18 112.4(7) . .
C20 O11 C21 124.9(8) . .
C23 O12 C22 114.4(5) . .
C42 S1 C45 92.6(2) . .
C51 S2 C48 93.2(3) . .
N1 C1 C2 115.3(4) . .
N1 C1 H1A 108.5 . .
C2 C1 H1A 108.5 . .
N1 C1 H1B 108.5 . .
C2 C1 H1B 108.5 . .
H1A C1 H1B 107.5 . .
O3 C2 C1 109.7(4) . .
O3 C2 H2A 109.7 . .
C1 C2 H2A 109.7 . .
O3 C2 H2B 109.7 . .
C1 C2 H2B 109.7 . .
H2A C2 H2B 108.2 . .
O3 C3 C4 108.7(6) . .
O3 C3 H3A 109.9 . .
C4 C3 H3A 109.9 . .
O3 C3 H3B 109.9 . .
C4 C3 H3B 109.9 . .
H3A C3 H3B 108.3 . .
O4 C4 C3 109.0(8) . .
O4 C4 H4A 109.9 . .
C3 C4 H4A 109.9 . .
O4 C4 H4B 109.9 . .
C3 C4 H4B 109.9 . .
H4A C4 H4B 108.3 . .
O4 C5 C6 112.0(10) . .
O4 C5 H5A 109.2 . .
C6 C5 H5A 109.2 . .
O4 C5 H5B 109.2 . .
C6 C5 H5B 109.2 . .
H5A C5 H5B 107.9 . .
O5 C6 C5 111.9(12) . .
O5 C6 H6A 109.2 . .
C5 C6 H6A 109.2 . .
O5 C6 H6B 109.2 . .
C5 C6 H6B 109.2 . .
H6A C6 H6B 107.9 . .
O5 C7 C8 104.2(11) . .
O5 C7 H7A 110.9 . .
C8 C7 H7A 110.9 . .
O5 C7 H7B 110.9 . .
C8 C7 H7B 110.9 . .
H7A C7 H7B 108.9 . .
O6 C8 C7 101.3(13) . .
O6 C8 H8A 111.5 . .
C7 C8 H8A 111.5 . .
O6 C8 H8B 111.5 . .
C7 C8 H8B 111.5 . .
H8A C8 H8B 109.3 . .
C10 C9 O6 109.7(8) . .
C10 C9 H9A 109.7 . .
O6 C9 H9A 109.7 . .
C10 C9 H9B 109.7 . .
O6 C9 H9B 109.7 . .
H9A C9 H9B 108.2 . .
O7 C10 C9 110.9(8) . .
O7 C10 H10A 109.5 . .
C9 C10 H10A 109.5 . .
O7 C10 H10B 109.5 . .
C9 C10 H10B 109.5 . .
H10A C10 H10B 108.0 . .
O7 C11 C12 112.2(5) . .
O7 C11 H11A 109.2 . .
C12 C11 H11A 109.2 . .
O7 C11 H11B 109.2 . .
C12 C11 H11B 109.2 . .
H11A C11 H11B 107.9 . .
N1 C12 C11 110.3(4) . .
N1 C12 H12A 109.6 . .
C11 C12 H12A 109.6 . .
N1 C12 H12B 109.6 . .
C11 C12 H12B 109.6 . .
H12A C12 H12B 108.1 . .
N2 C13 C14 113.7(5) . .
N2 C13 H13A 108.8 . .
C14 C13 H13A 108.8 . .
N2 C13 H13B 108.8 . .
C14 C13 H13B 108.8 . .
H13A C13 H13B 107.7 . .
O8 C14 C13 108.8(5) . .
O8 C14 H14A 109.9 . .
C13 C14 H14A 109.9 . .
O8 C14 H14B 109.9 . .
C13 C14 H14B 109.9 . .
H14A C14 H14B 108.3 . .
O8 C15 C16 109.7(7) . .
O8 C15 H15A 109.7 . .
C16 C15 H15A 109.7 . .
O8 C15 H15B 109.7 . .
C16 C15 H15B 109.7 . .
H15A C15 H15B 108.2 . .
O9 C16 C15 114.6(9) . .
O9 C16 H16A 108.6 . .
C15 C16 H16A 108.6 . .
O9 C16 H16B 108.6 . .
C15 C16 H16B 108.6 . .
H16A C16 H16B 107.6 . .
O9 C17 C18 113.1(8) . .
O9 C17 H17A 109.0 . .
C18 C17 H17A 109.0 . .
O9 C17 H17B 109.0 . .
C18 C17 H17B 109.0 . .
H17A C17 H17B 107.8 . .
O10 C18 C17 110.1(8) . .
O10 C18 H18A 109.6 . .
C17 C18 H18A 109.6 . .
O10 C18 H18B 109.6 . .
C17 C18 H18B 109.6 . .
H18A C18 H18B 108.2 . .
O10 C19 C20 111.2(8) . .
O10 C19 H19A 109.4 . .
C20 C19 H19A 109.4 . .
O10 C19 H19B 109.4 . .
C20 C19 H19B 109.4 . .
H19A C19 H19B 108.0 . .
O11 C20 C19 123.5(9) . .
O11 C20 H20A 106.5 . .
C19 C20 H20A 106.5 . .
O11 C20 H20B 106.5 . .
C19 C20 H20B 106.5 . .
H20A C20 H20B 106.5 . .
O11 C21 C22 110.5(6) . .
O11 C21 H21A 109.5 . .
C22 C21 H21A 109.5 . .
O11 C21 H21B 109.5 . .
C22 C21 H21B 109.5 . .
H21A C21 H21B 108.1 . .
O12 C22 C21 106.2(6) . .
O12 C22 H22A 110.5 . .
C21 C22 H22A 110.5 . .
O12 C22 H22B 110.5 . .
C21 C22 H22B 110.5 . .
H22A C22 H22B 108.7 . .
O12 C23 C24 105.3(5) . .
O12 C23 H23A 110.7 . .
C24 C23 H23A 110.7 . .
O12 C23 H23B 110.7 . .
C24 C23 H23B 110.7 . .
H23A C23 H23B 108.8 . .
N2 C24 C23 115.5(5) . .
N2 C24 H24A 108.4 . .
C23 C24 H24A 108.4 . .
N2 C24 H24B 108.4 . .
C23 C24 H24B 108.4 . .
H24A C24 H24B 107.5 . .
O1 C25 N1 121.2(4) . .
O1 C25 C26 118.5(4) . .
N1 C25 C26 120.2(4) . .
C27 C26 C31 118.0(4) . .
C27 C26 C25 123.3(4) . .
C31 C26 C25 118.2(4) . .
C26 C27 C28 121.6(4) . .
C26 C27 H27 119.2 . .
C28 C27 H27 119.2 . .
C29 C28 C27 119.0(4) . .
C29 C28 C39 120.1(4) . .
C27 C28 C39 121.0(4) . .
C30 C29 C28 118.3(4) . .
C30 C29 C36 123.0(4) . .
C28 C29 C36 118.7(4) . .
C31 C30 C29 121.6(4) . .
C31 C30 H30 119.2 . .
C29 C30 H30 119.2 . .
C30 C31 C26 121.5(4) . .
C30 C31 H31 119.3 . .
C26 C31 H31 119.3 . .
O2 C32 N2 122.6(5) . .
O2 C32 C33 120.3(5) . .
N2 C32 C33 116.9(5) . .
C34 C33 C38 118.4(4) . .
C34 C33 C32 122.7(5) . .
C38 C33 C32 118.7(4) . .
C33 C34 C35 121.6(4) . .
C33 C34 H34 119.2 . .
C35 C34 H34 119.2 . .
C36 C35 C34 119.4(4) . .
C36 C35 C40 119.7(4) . .
C34 C35 C40 120.9(4) . .
C35 C36 C37 118.6(4) . .
C35 C36 C29 120.4(4) . .
C37 C36 C29 121.1(4) . .
C38 C37 C36 121.0(5) . .
C38 C37 H37 119.5 . .
C36 C37 H37 119.5 . .
C37 C38 C33 121.0(5) . .
C37 C38 H38 119.5 . .
C33 C38 H38 119.5 . .
C40 C39 C28 120.9(4) . .
C40 C39 C43 121.2(4) . .
C28 C39 C43 117.8(4) . .
C39 C40 C35 120.2(4) . .
C39 C40 C49 121.9(4) . .
C35 C40 C49 117.8(4) . .
C42 C41 H41A 109.5 . .
C42 C41 H41B 109.5 . .
H41A C41 H41B 109.5 . .
C42 C41 H41C 109.5 . .
H41A C41 H41C 109.5 . .
H41B C41 H41C 109.5 . .
C43 C42 C41 127.7(4) . .
C43 C42 S1 111.7(3) . .
C41 C42 S1 120.7(3) . .
C42 C43 C44 112.0(4) . .
C42 C43 C39 122.9(4) . .
C44 C43 C39 125.0(4) . .
C45 C44 C43 114.7(4) . .
C45 C44 H44 122.7 . .
C43 C44 H44 122.7 . .
C44 C45 C46 130.0(5) . .
C44 C45 S1 109.0(3) . .
C46 C45 S1 121.0(4) . .
C45 C46 H46A 109.5 . .
C45 C46 H46B 109.5 . .
H46A C46 H46B 109.5 . .
C45 C46 H46C 109.5 . .
H46A C46 H46C 109.5 . .
H46B C46 H46C 109.5 . .
C48 C47 H47A 109.5 . .
C48 C47 H47B 109.5 . .
H47A C47 H47B 109.5 . .
C48 C47 H47C 109.5 . .
H47A C47 H47C 109.5 . .
H47B C47 H47C 109.5 . .
C49 C48 C47 128.1(5) . .
C49 C48 S2 110.4(4) . .
C47 C48 S2 121.5(4) . .
C48 C49 C50 111.9(4) . .
C48 C49 C40 123.7(4) . .
C50 C49 C40 124.4(4) . .
C51 C50 C49 114.2(5) . .
C51 C50 H50 122.9 . .
C49 C50 H50 122.9 . .
C50 C51 C52 128.5(6) . .
C50 C51 S2 110.4(4) . .
C52 C51 S2 121.1(5) . .
C51 C52 H52A 109.5 . .
C51 C52 H52B 109.5 . .
H52A C52 H52B 109.5 . .
C51 C52 H52C 109.5 . .
H52A C52 H52C 109.5 . .
H52B C52 H52C 109.5 . .

loop_
_geom_bond_atom_site_label_1
_geom_bond_atom_site_label_2
_geom_bond_distance
_geom_bond_site_symmetry_2
N1 C25 1.358(5) .
N1 C1 1.473(5) .
N1 C12 1.479(6) .
N2 C32 1.343(7) .
N2 C13 1.475(6) .
N2 C24 1.482(6) .
O1 C25 1.240(5) .
O2 C32 1.233(6) .
O3 C2 1.400(6) .
O3 C3 1.436(6) .
O4 C4 1.423(10) .
O4 C5 1.442(11) .
O5 C7 1.392(12) .
O5 C6 1.395(13) .
O6 C8 1.239(11) .
O6 C9 1.473(12) .
O7 C11 1.396(6) .
O7 C10 1.431(8) .
O8 C15 1.413(8) .
O8 C14 1.426(7) .
O9 C16 1.330(9) .
O9 C17 1.424(10) .
O10 C19 1.347(9) .
O10 C18 1.441(9) .
O11 C20 1.246(10) .
O11 C21 1.403(8) .
O12 C23 1.411(7) .
O12 C22 1.429(7) .
S1 C42 1.733(4) .
S1 C45 1.747(5) .
S2 C51 1.687(6) .
S2 C48 1.732(5) .
C1 C2 1.522(6) .
C1 H1A 0.9700 .
C1 H1B 0.9700 .
C2 H2A 0.9700 .
C2 H2B 0.9700 .
C3 C4 1.491(10) .
C3 H3A 0.9700 .
C3 H3B 0.9700 .
C4 H4A 0.9700 .
C4 H4B 0.9700 .
C5 C6 1.475(14) .
C5 H5A 0.9700 .
C5 H5B 0.9700 .
C6 H6A 0.9700 .
C6 H6B 0.9700 .
C7 C8 1.548(15) .
C7 H7A 0.9700 .
C7 H7B 0.9700 .
C8 H8A 0.9700 .
C8 H8B 0.9700 .
C9 C10 1.467(11) .
C9 H9A 0.9700 .
C9 H9B 0.9700 .
C10 H10A 0.9700 .
C10 H10B 0.9700 .
C11 C12 1.542(7) .
C11 H11A 0.9700 .
C11 H11B 0.9700 .
C12 H12A 0.9700 .
C12 H12B 0.9700 .
C13 C14 1.501(8) .
C13 H13A 0.9700 .
C13 H13B 0.9700 .
C14 H14A 0.9700 .
C14 H14B 0.9700 .
C15 C16 1.459(11) .
C15 H15A 0.9700 .
C15 H15B 0.9700 .
C16 H16A 0.9700 .
C16 H16B 0.9700 .
C17 C18 1.463(11) .
C17 H17A 0.9700 .
C17 H17B 0.9700 .
C18 H18A 0.9700 .
C18 H18B 0.9700 .
C19 C20 1.452(11) .
C19 H19A 0.9700 .
C19 H19B 0.9700 .
C20 H20A 0.9700 .
C20 H20B 0.9700 .
C21 C22 1.504(9) .
C21 H21A 0.9700 .
C21 H21B 0.9700 .
C22 H22A 0.9700 .
C22 H22B 0.9700 .
C23 C24 1.496(8) .
C23 H23A 0.9700 .
C23 H23B 0.9700 .
C24 H24A 0.9700 .
C24 H24B 0.9700 .
C25 C26 1.499(6) .
C26 C27 1.388(6) .
C26 C31 1.416(6) .
C27 C28 1.429(6) .
C27 H27 0.9300 .
C28 C29 1.427(6) .
C28 C39 1.463(6) .
C29 C30 1.403(6) .
C29 C36 1.468(6) .
C30 C31 1.374(6) .
C30 H30 0.9300 .
C31 H31 0.9300 .
C32 C33 1.515(7) .
C33 C34 1.383(6) .
C33 C38 1.421(7) .
C34 C35 1.411(6) .
C34 H34 0.9300 .
C35 C36 1.408(6) .
C35 C40 1.479(6) .
C36 C37 1.423(6) .
C37 C38 1.362(7) .
C37 H37 0.9300 .
C38 H38 0.9300 .
C39 C40 1.368(6) .
C39 C43 1.507(5) .
C40 C49 1.504(6) .
C41 C42 1.511(6) .
C41 H41A 0.9600 .
C41 H41B 0.9600 .
C41 H41C 0.9600 .
C42 C43 1.360(5) .
C43 C44 1.431(6) .
C44 C45 1.376(6) .
C44 H44 0.9300 .
C45 C46 1.490(7) .
C46 H46A 0.9600 .
C46 H46B 0.9600 .
C46 H46C 0.9600 .
C47 C48 1.500(8) .
C47 H47A 0.9600 .
C47 H47B 0.9600 .
C47 H47C 0.9600 .
C48 C49 1.356(7) .
C49 C50 1.422(6) .
C50 C51 1.358(6) .
C50 H50 0.9300 .
C51 C52 1.526(7) .
C52 H52A 0.9600 .
C52 H52B 0.9600 .
C52 H52C 0.9600 .

loop_
_geom_torsion_atom_site_label_1
_geom_torsion_atom_site_label_2
_geom_torsion_atom_site_label_3
_geom_torsion_atom_site_label_4
_geom_torsion
_geom_torsion_site_symmetry_1
_geom_torsion_site_symmetry_2
_geom_torsion_site_symmetry_3
_geom_torsion_site_symmetry_4
C25 N1 C1 C2 -114.6(5) . . . .
C12 N1 C1 C2 79.9(5) . . . .
C3 O3 C2 C1 -169.9(5) . . . .
N1 C1 C2 O3 -81.4(5) . . . .
C2 O3 C3 C4 -171.9(6) . . . .
C5 O4 C4 C3 163.7(7) . . . .
O3 C3 C4 O4 70.1(8) . . . .
C4 O4 C5 C6 160.3(10) . . . .
C7 O5 C6 C5 100.1(13) . . . .
O4 C5 C6 O5 -81.6(13) . . . .
C6 O5 C7 C8 -170.5(11) . . . .
C9 O6 C8 C7 -149.0(10) . . . .
O5 C7 C8 O6 -174.4(11) . . . .
C8 O6 C9 C10 104.9(12) . . . .
C11 O7 C10 C9 -153.1(7) . . . .
O6 C9 C10 O7 61.5(11) . . . .
C10 O7 C11 C12 99.3(6) . . . .
C25 N1 C12 C11 -82.7(5) . . . .
C1 N1 C12 C11 83.8(5) . . . .
O7 C11 C12 N1 166.1(4) . . . .
C32 N2 C13 C14 97.5(6) . . . .
C24 N2 C13 C14 -74.7(7) . . . .
C15 O8 C14 C13 -178.5(5) . . . .
N2 C13 C14 O8 82.8(6) . . . .
C14 O8 C15 C16 178.2(7) . . . .
C17 O9 C16 C15 170.0(7) . . . .
O8 C15 C16 O9 79.9(9) . . . .
C16 O9 C17 C18 108.1(10) . . . .
C19 O10 C18 C17 176.0(8) . . . .
O9 C17 C18 O10 -67.8(10) . . . .
C18 O10 C19 C20 -167.2(8) . . . .
C21 O11 C20 C19 -179.5(9) . . . .
O10 C19 C20 O11 104.7(12) . . . .
C20 O11 C21 C22 140.6(10) . . . .
C23 O12 C22 C21 163.4(5) . . . .
O11 C21 C22 O12 -69.9(8) . . . .
C22 O12 C23 C24 176.5(5) . . . .
C32 N2 C24 C23 107.8(6) . . . .
C13 N2 C24 C23 -80.2(6) . . . .
O12 C23 C24 N2 167.9(4) . . . .
C1 N1 C25 O1 -164.3(4) . . . .
C12 N1 C25 O1 1.0(7) . . . .
C1 N1 C25 C26 15.0(6) . . . .
C12 N1 C25 C26 -179.7(4) . . . .
O1 C25 C26 C27 -129.2(5) . . . .
N1 C25 C26 C27 51.5(6) . . . .
O1 C25 C26 C31 43.1(6) . . . .
N1 C25 C26 C31 -136.3(4) . . . .
C31 C26 C27 C28 0.5(6) . . . .
C25 C26 C27 C28 172.8(4) . . . .
C26 C27 C28 C29 -0.9(6) . . . .
C26 C27 C28 C39 -179.3(4) . . . .
C27 C28 C29 C30 1.0(6) . . . .
C39 C28 C29 C30 179.4(4) . . . .
C27 C28 C29 C36 179.9(4) . . . .
C39 C28 C29 C36 -1.7(6) . . . .
C28 C29 C30 C31 -0.7(6) . . . .
C36 C29 C30 C31 -179.6(4) . . . .
C29 C30 C31 C26 0.3(6) . . . .
C27 C26 C31 C30 -0.2(6) . . . .
C25 C26 C31 C30 -172.9(4) . . . .
C13 N2 C32 O2 -7.3(8) . . . .
C24 N2 C32 O2 164.5(5) . . . .
C13 N2 C32 C33 167.2(5) . . . .
C24 N2 C32 C33 -20.9(7) . . . .
O2 C32 C33 C34 -74.3(7) . . . .
N2 C32 C33 C34 111.0(6) . . . .
O2 C32 C33 C38 100.4(6) . . . .
N2 C32 C33 C38 -74.3(6) . . . .
C38 C33 C34 C35 0.2(7) . . . .
C32 C33 C34 C35 174.9(5) . . . .
C33 C34 C35 C36 0.7(7) . . . .
C33 C34 C35 C40 -180.0(4) . . . .
C34 C35 C36 C37 -0.8(6) . . . .
C40 C35 C36 C37 179.9(4) . . . .
C34 C35 C36 C29 179.1(4) . . . .
C40 C35 C36 C29 -0.2(6) . . . .
C30 C29 C36 C35 -178.9(4) . . . .
C28 C29 C36 C35 2.2(6) . . . .
C30 C29 C36 C37 1.0(6) . . . .
C28 C29 C36 C37 -177.9(4) . . . .
C35 C36 C37 C38 -0.1(7) . . . .
C29 C36 C37 C38 -179.9(4) . . . .
C36 C37 C38 C33 1.0(8) . . . .
C34 C33 C38 C37 -1.1(7) . . . .
C32 C33 C38 C37 -176.0(5) . . . .
C29 C28 C39 C40 -0.9(6) . . . .
C27 C28 C39 C40 177.5(4) . . . .
C29 C28 C39 C43 176.6(4) . . . .
C27 C28 C39 C43 -5.1(5) . . . .
C28 C39 C40 C35 2.9(6) . . . .
C43 C39 C40 C35 -174.5(4) . . . .
C28 C39 C40 C49 179.9(4) . . . .
C43 C39 C40 C49 2.6(6) . . . .
C36 C35 C40 C39 -2.4(6) . . . .
C34 C35 C40 C39 178.3(4) . . . .
C36 C35 C40 C49 -179.5(4) . . . .
C34 C35 C40 C49 1.2(6) . . . .
C45 S1 C42 C43 0.9(3) . . . .
C45 S1 C42 C41 179.9(4) . . . .
C41 C42 C43 C44 179.6(5) . . . .
S1 C42 C43 C44 -1.4(5) . . . .
C41 C42 C43 C39 -2.8(7) . . . .
S1 C42 C43 C39 176.2(3) . . . .
C40 C39 C43 C42 97.8(5) . . . .
C28 C39 C43 C42 -79.6(5) . . . .
C40 C39 C43 C44 -84.9(5) . . . .
C28 C39 C43 C44 97.7(5) . . . .
C42 C43 C44 C45 1.4(6) . . . .
C39 C43 C44 C45 -176.2(4) . . . .
C43 C44 C45 C46 178.9(5) . . . .
C43 C44 C45 S1 -0.7(5) . . . .
C42 S1 C45 C44 -0.1(4) . . . .
C42 S1 C45 C46 -179.8(4) . . . .
C51 S2 C48 C49 0.0(4) . . . .
C51 S2 C48 C47 179.9(5) . . . .
C47 C48 C49 C50 -180.0(5) . . . .
S2 C48 C49 C50 0.0(5) . . . .
C47 C48 C49 C40 -1.0(8) . . . .
S2 C48 C49 C40 178.9(3) . . . .
C39 C40 C49 C48 87.8(6) . . . .
C35 C40 C49 C48 -95.1(5) . . . .
C39 C40 C49 C50 -93.3(5) . . . .
C35 C40 C49 C50 83.7(5) . . . .
C48 C49 C50 C51 0.1(6) . . . .
C40 C49 C50 C51 -178.9(4) . . . .
C49 C50 C51 C52 179.6(5) . . . .
C49 C50 C51 S2 -0.1(5) . . . .
C48 S2 C51 C50 0.0(4) . . . .
C48 S2 C51 C52 -179.6(5) . . . .
